data_1546585
loop_
_publ_author_name
'McCall, Rebecca'
'Miles, Meredith'
'Lascuna, Paul'
'Burney, Briana'
'Patel, Zarana'
'Sidoran, Kevin'
'Sittaramane, Vinoth'
'Kocerha, Jannet'
'Grossie, David'
'Sessler, Jonathan L.'
'Arumugam, Kuppuswamy'
'Arambula, Jonathan'

_publ_section_title
;
 Dual Targeting of the Cancer Antioxidant Network with Naphthoquinone
 Fused Gold(I) N-heterocyclic Carbene Complexes
;
_journal_name_full 'Chem. Sci.'
_journal_paper_doi 10.1039/C7SC02153D
_journal_year 2017
_chemical_formula_moiety 'C58 H52 Au N4 O4, Ag Cl2'
_chemical_formula_sum 'C58 H52 Ag Au Cl2 N4 O4'
_chemical_formula_weight 1244.77
_chemical_name_common '[Bis(NQMes)Au][AgCl2]'
_space_group_crystal_system orthorhombic
_space_group_IT_number 33
_space_group_name_Hall 'P 2c -2n'
_space_group_name_H-M_alt 'P n a 21'
_symmetry_space_group_name_Hall 'P 2c -2n'
_symmetry_space_group_name_H-M 'P n a 21'
_atom_sites_solution_hydrogens geom
_audit_creation_date 2016-11-28
_audit_creation_method
;
Olex2 1.2
(compiled 2016.11.24 svn.r3356 for OlexSys, GUI svn.r5267)
;
_audit_update_record
;
2016-12-01 deposited with the CCDC.
2017-07-19 downloaded from the CCDC.
;
_cell_angle_alpha 90
_cell_angle_beta 90
_cell_angle_gamma 90
_cell_formula_units_Z 4
_cell_length_a 22.040(3)
_cell_length_b 16.674(2)
_cell_length_c 14.2441(17)
_cell_measurement_reflns_used 9524
_cell_measurement_temperature 150(2)
_cell_measurement_theta_max 28.118
_cell_measurement_theta_min 2.216
_cell_volume 5234.6(11)
_computing_cell_refinement 'APEX2. Ver. 2014.11-0.  (Bruker-AXS, 2014a)'
_computing_data_collection 'APEX2. Ver. 2014.11-0.  (Bruker-AXS, 2014a)'
_computing_data_reduction 'SAINT. Ver. 8.34A. (Bruker-AXS, 2014b)'
_computing_molecular_graphics 'Olex2 (Dolomanov et al., 2009)'
_computing_publication_material
;
Olex2 (Dolomanov et al., 2009), Platon (Spek, 2009), Mercury (Macrae et al, 2006)'
;
_computing_structure_refinement 'XL. Ver. 2014/7. (Sheldrick, 2015b)'
_computing_structure_solution 'XT. Ver. 2014/4. (Sheldrick, 2015a)'
_diffrn_ambient_temperature 150.15
_diffrn_measured_fraction_theta_full 1.000
_diffrn_measured_fraction_theta_max 0.999
_diffrn_measurement_device_type 'Bruker APEX-II CCD'
_diffrn_measurement_method '\w scans'
_diffrn_radiation_monochromator graphite
_diffrn_radiation_type MoK\a
_diffrn_radiation_wavelength 0.71073
_diffrn_reflns_av_R_equivalents 0.0408
_diffrn_reflns_av_unetI/netI 0.0220
_diffrn_reflns_Laue_measured_fraction_full 1.000
_diffrn_reflns_Laue_measured_fraction_max 0.999
_diffrn_reflns_limit_h_max 29
_diffrn_reflns_limit_h_min -29
_diffrn_reflns_limit_k_max 22
_diffrn_reflns_limit_k_min -22
_diffrn_reflns_limit_l_max 19
_diffrn_reflns_limit_l_min -19
_diffrn_reflns_number 120752
_diffrn_reflns_point_group_measured_fraction_full 1.000
_diffrn_reflns_point_group_measured_fraction_max 1.000
_diffrn_reflns_theta_full 25.242
_diffrn_reflns_theta_max 28.320
_diffrn_reflns_theta_min 1.531
_exptl_absorpt_coefficient_mu 3.326
_exptl_absorpt_correction_T_max 0.8113
_exptl_absorpt_correction_T_min 0.5900
_exptl_absorpt_correction_type multi-scan
_exptl_absorpt_process_details
;
SADABS-2008/1 (Bruker,2008) was used for absorption correction.
wR2(int) was 0.1777 before and 0.0857 after correction.
The Ratio of minimum to maximum transmission is 0.4129.
The \l/2 correction factor is 0.0040.
;
_exptl_crystal_colour yellow
_exptl_crystal_density_diffrn 1.579
_exptl_crystal_density_method 'not measured'
_exptl_crystal_description plate
_exptl_crystal_F_000 2480
_exptl_crystal_size_max 0.202
_exptl_crystal_size_mid 0.106
_exptl_crystal_size_min 0.093
_refine_diff_density_max 1.040
_refine_diff_density_min -1.742
_refine_diff_density_rms 0.090
_refine_ls_abs_structure_details
;
 Refined as an inversion twin.
;
_refine_ls_abs_structure_Flack 0.410(5)
_refine_ls_extinction_method none
_refine_ls_goodness_of_fit_ref 1.037
_refine_ls_hydrogen_treatment constr
_refine_ls_matrix_type full
_refine_ls_number_parameters 644
_refine_ls_number_reflns 13013
_refine_ls_number_restraints 1
_refine_ls_restrained_S_all 1.037
_refine_ls_R_factor_all 0.0297
_refine_ls_R_factor_gt 0.0238
_refine_ls_shift/su_max 0.003
_refine_ls_shift/su_mean 0.000
_refine_ls_structure_factor_coef Fsqd
_refine_ls_weighting_details 'w=1/[\s^2^(Fo^2^)+(0.0415P)^2^+2.8359P] where P=(Fo^2^+2Fc^2^)/3'
_refine_ls_weighting_scheme calc
_refine_ls_wR_factor_gt 0.0645
_refine_ls_wR_factor_ref 0.0672
_reflns_Friedel_coverage 0.925
_reflns_Friedel_fraction_full 1.000
_reflns_Friedel_fraction_max 1.000
_reflns_number_gt 11671
_reflns_number_total 13013
_reflns_threshold_expression 'I > 2\s(I)'
_cod_data_source_file c7sc02153d2.cif
_cod_data_source_block compound_1
_cod_original_cell_volume 5234.7(11)
_cod_database_code 1546585
_publcif_datablock.id {7259a5ee-e9c8-4c69-b841-77786af0f793}

_shelx_space_group_comment
;
The symmetry employed for this shelxl refinement is uniquely defined
by the following loop, which should always be used as a source of
symmetry information in preference to the above space-group names.
They are only intended as comments.
;
_shelx_estimated_absorpt_t_max 0.747
_shelx_estimated_absorpt_t_min 0.553
_olex2_refinement_description
;
1. Twinned data refinement
 Scales: 0.590(5) 0.410(5)
2. Fixed Uiso
 At 1.2 times of:
  All C(H) groups
 At 1.5 times of:
  All C(H,H,H) groups
3.a Aromatic/amide H refined with riding coordinates:
 C5(H5), C6(H6), C7(H7), C8(H8), C14(H14), C16(H16), C23(H23), C25(H25),
 C34(H34), C35(H35), C36(H36), C37(H37), C43(H43), C45(H45), C52(H52), C54(H54)
3.b Idealised Me refined as rotating group:
 C18(H18A,H18B,H18C), C19(H19A,H19B,H19C), C20(H20A,H20B,H20C), C27(H27A,H27B,
 H27C), C28(H28A,H28B,H28C), C29(H29A,H29B,H29C), C47(H47A,H47B,H47C), C48(H48A,
 H48B,H48C), C49(H49A,H49B,H49C), C56(H56A,H56B,H56C), C57(H57A,H57B,H57C),
 C58(H58A,H58B,H58C)
;
_shelx_shelxl_version_number 2014/7
_olex2_submission_special_instructions 'No special instructions were received'

loop_
_space_group_symop_operation_xyz
'x, y, z'
'-x, -y, z+1/2'
'x+1/2, -y+1/2, z'
'-x+1/2, y+1/2, z+1/2'

loop_
_atom_site_label
_atom_site_type_symbol
_atom_site_fract_x
_atom_site_fract_y
_atom_site_fract_z
_atom_site_U_iso_or_equiv
_atom_site_adp_type
_atom_site_occupancy
_atom_site_site_symmetry_order
_atom_site_calc_flag
_atom_site_refinement_flags_posn
Au1 Au 0.81845(2) 0.76399(2) 0.99045(2) 0.01651(5) Uani 1 1 d .
O1 O 0.84186(19) 0.8842(3) 0.5974(3) 0.0364(10) Uani 1 1 d .
O2 O 1.03298(17) 0.7191(2) 0.7402(3) 0.0291(9) Uani 1 1 d .
O3 O 0.60463(17) 0.7390(3) 1.2469(3) 0.0300(9) Uani 1 1 d .
O4 O 0.79865(19) 0.9073(3) 1.3731(3) 0.0375(10) Uani 1 1 d .
N1 N 0.83945(19) 0.8068(3) 0.7875(3) 0.0193(8) Uani 1 1 d .
N2 N 0.91530(19) 0.7393(2) 0.8434(3) 0.0180(8) Uani 1 1 d .
N3 N 0.72102(18) 0.7547(2) 1.1379(3) 0.0162(8) Uani 1 1 d .
N4 N 0.79816(19) 0.8218(3) 1.1902(3) 0.0170(9) Uani 1 1 d .
C1 C 0.8584(2) 0.7658(3) 0.8635(3) 0.0185(9) Uani 1 1 d .
C2 C 0.8856(2) 0.8088(3) 0.7202(4) 0.0191(10) Uani 1 1 d .
C3 C 0.8860(2) 0.8497(3) 0.6291(4) 0.0232(10) Uani 1 1 d .
C4 C 0.9469(2) 0.8482(3) 0.5810(4) 0.0225(10) Uani 1 1 d .
C5 C 0.9538(2) 0.8905(3) 0.4986(6) 0.0295(11) Uani 1 1 d .
H5 H 0.9199 0.9171 0.4715 0.035 Uiso 1 1 calc R
C6 C 1.0096(3) 0.8945(4) 0.4551(4) 0.0313(12) Uani 1 1 d .
H6 H 1.0140 0.9236 0.3982 0.038 Uiso 1 1 calc R
C7 C 1.0586(2) 0.8566(3) 0.4938(7) 0.0304(10) Uani 1 1 d .
H7 H 1.0972 0.8606 0.4643 0.036 Uiso 1 1 calc R
C8 C 1.0526(2) 0.8120(3) 0.5762(4) 0.0245(11) Uani 1 1 d .
H8 H 1.0867 0.7850 0.6021 0.029 Uiso 1 1 calc R
C9 C 0.9968(2) 0.8074(3) 0.6199(3) 0.0204(10) Uani 1 1 d .
C10 C 0.9917(2) 0.7594(3) 0.7083(4) 0.0195(10) Uani 1 1 d .
C11 C 0.9327(2) 0.7668(3) 0.7555(4) 0.0186(10) Uani 1 1 d .
C12 C 0.7821(2) 0.8505(3) 0.7850(4) 0.0195(11) Uani 1 1 d .
C13 C 0.7814(2) 0.9276(3) 0.8230(4) 0.0210(10) Uani 1 1 d .
C14 C 0.7257(2) 0.9678(3) 0.8238(4) 0.0245(11) Uani 1 1 d .
H14 H 0.7234 1.0204 0.8494 0.029 Uiso 1 1 calc R
C15 C 0.6737(2) 0.9322(4) 0.7879(4) 0.0254(11) Uani 1 1 d .
C16 C 0.6771(2) 0.8554(4) 0.7507(4) 0.0261(12) Uani 1 1 d .
H16 H 0.6414 0.8313 0.7261 0.031 Uiso 1 1 calc R
C17 C 0.7315(3) 0.8127(3) 0.7484(4) 0.0219(11) Uani 1 1 d .
C18 C 0.8380(3) 0.9665(4) 0.8606(4) 0.0279(12) Uani 1 1 d .
H18A H 0.8706 0.9619 0.8140 0.042 Uiso 1 1 calc GR
H18B H 0.8503 0.9396 0.9187 0.042 Uiso 1 1 calc GR
H18C H 0.8300 1.0232 0.8734 0.042 Uiso 1 1 calc GR
C19 C 0.6138(3) 0.9773(4) 0.7906(5) 0.0386(15) Uani 1 1 d .
H19A H 0.5805 0.9402 0.7766 0.058 Uiso 1 1 calc GR
H19B H 0.6143 1.0203 0.7437 0.058 Uiso 1 1 calc GR
H19C H 0.6078 1.0004 0.8531 0.058 Uiso 1 1 calc GR
C20 C 0.7337(3) 0.7295(4) 0.7099(5) 0.0402(16) Uani 1 1 d .
H20A H 0.7527 0.6937 0.7559 0.060 Uiso 1 1 calc GR
H20B H 0.7574 0.7291 0.6517 0.060 Uiso 1 1 calc GR
H20C H 0.6923 0.7110 0.6969 0.060 Uiso 1 1 calc GR
C21 C 0.9506(2) 0.6972(3) 0.9134(3) 0.0185(9) Uani 1 1 d .
C22 C 0.9507(2) 0.6128(3) 0.9114(4) 0.0248(11) Uani 1 1 d .
C23 C 0.9795(2) 0.5748(3) 0.9856(6) 0.0290(10) Uani 1 1 d .
H23 H 0.9815 0.5179 0.9859 0.035 Uiso 1 1 calc R
C24 C 1.0057(2) 0.6173(4) 1.0603(4) 0.0277(11) Uani 1 1 d .
C25 C 1.0059(2) 0.7000(3) 1.0569(4) 0.0249(11) Uani 1 1 d .
H25 H 1.0251 0.7291 1.1059 0.030 Uiso 1 1 calc R
C26 C 0.9787(2) 0.7422(3) 0.9839(8) 0.0215(11) Uani 1 1 d .
C27 C 0.9211(3) 0.5669(4) 0.8339(5) 0.0393(15) Uani 1 1 d .
H27A H 0.9291 0.5095 0.8421 0.059 Uiso 1 1 calc GR
H27B H 0.9375 0.5847 0.7734 0.059 Uiso 1 1 calc GR
H27C H 0.8772 0.5763 0.8354 0.059 Uiso 1 1 calc GR
C28 C 1.0317(3) 0.5724(4) 1.1438(5) 0.0403(15) Uani 1 1 d .
H28A H 0.9990 0.5438 1.1764 0.060 Uiso 1 1 calc GR
H28B H 1.0507 0.6106 1.1870 0.060 Uiso 1 1 calc GR
H28C H 1.0621 0.5338 1.1219 0.060 Uiso 1 1 calc GR
C29 C 0.9786(2) 0.8321(3) 0.9810(5) 0.0254(11) Uani 1 1 d .
H29A H 0.9817 0.8502 0.9157 0.038 Uiso 1 1 calc GR
H29B H 1.0131 0.8527 1.0169 0.038 Uiso 1 1 calc GR
H29C H 0.9407 0.8523 1.0084 0.038 Uiso 1 1 calc GR
C30 C 0.7784(2) 0.7772(3) 1.1162(3) 0.0171(9) Uani 1 1 d .
C31 C 0.7046(2) 0.7861(3) 1.2237(3) 0.0177(10) Uani 1 1 d .
C32 C 0.6470(2) 0.7797(3) 1.2748(4) 0.0205(10) Uani 1 1 d .
C33 C 0.6441(2) 0.8294(3) 1.3618(3) 0.0214(10) Uani 1 1 d .
C34 C 0.5899(2) 0.8316(3) 1.4118(4) 0.0253(11) Uani 1 1 d .
H34 H 0.5555 0.8032 1.3893 0.030 Uiso 1 1 calc R
C35 C 0.5860(2) 0.8759(3) 1.4953(6) 0.0314(12) Uani 1 1 d .
H35 H 0.5491 0.8773 1.5298 0.038 Uiso 1 1 calc R
C36 C 0.6361(3) 0.9174(4) 1.5272(4) 0.0360(14) Uani 1 1 d .
H36 H 0.6332 0.9478 1.5834 0.043 Uiso 1 1 calc R
C37 C 0.6898(3) 0.9155(4) 1.4790(5) 0.0306(13) Uani 1 1 d .
H37 H 0.7240 0.9438 1.5023 0.037 Uiso 1 1 calc R
C38 C 0.6943(2) 0.8717(3) 1.3955(4) 0.0233(11) Uani 1 1 d .
C39 C 0.7540(2) 0.8727(3) 1.3452(3) 0.0238(11) Uani 1 1 d .
C40 C 0.7534(2) 0.8280(3) 1.2566(4) 0.0196(11) Uani 1 1 d .
C41 C 0.68577(19) 0.7089(3) 1.0706(3) 0.0176(9) Uani 1 1 d .
C42 C 0.6554(2) 0.7524(3) 1.0015(6) 0.0183(13) Uani 1 1 d .
C43 C 0.6286(2) 0.7075(3) 0.9285(4) 0.0229(10) Uani 1 1 d .
H43 H 0.6076 0.7349 0.8798 0.027 Uiso 1 1 calc R
C44 C 0.6321(2) 0.6255(3) 0.9262(4) 0.0235(10) Uani 1 1 d .
C45 C 0.6617(2) 0.5844(3) 0.9987(5) 0.0238(10) Uani 1 1 d .
H45 H 0.6631 0.5274 0.9980 0.029 Uiso 1 1 calc R
C46 C 0.6892(2) 0.6269(3) 1.0726(4) 0.0212(10) Uani 1 1 d .
C47 C 0.6545(2) 0.8425(3) 1.0009(5) 0.0249(11) Uani 1 1 d .
H47A H 0.6472 0.8623 1.0647 0.037 Uiso 1 1 calc GR
H47B H 0.6221 0.8613 0.9592 0.037 Uiso 1 1 calc GR
H47C H 0.6937 0.8626 0.9783 0.037 Uiso 1 1 calc GR
C48 C 0.6052(3) 0.5785(4) 0.8465(4) 0.0367(14) Uani 1 1 d .
H48A H 0.6002 0.6136 0.7919 0.055 Uiso 1 1 calc GR
H48B H 0.5657 0.5571 0.8653 0.055 Uiso 1 1 calc GR
H48C H 0.6324 0.5341 0.8301 0.055 Uiso 1 1 calc GR
C49 C 0.7227(3) 0.5825(4) 1.1492(4) 0.0320(13) Uani 1 1 d .
H49A H 0.7113 0.6045 1.2104 0.048 Uiso 1 1 calc GR
H49B H 0.7665 0.5886 1.1400 0.048 Uiso 1 1 calc GR
H49C H 0.7120 0.5254 1.1468 0.048 Uiso 1 1 calc GR
C50 C 0.8586(2) 0.8561(3) 1.1935(3) 0.0192(10) Uani 1 1 d .
C51 C 0.9055(3) 0.8104(3) 1.2290(4) 0.0224(12) Uani 1 1 d .
C52 C 0.9633(2) 0.8444(3) 1.2314(4) 0.0231(11) Uani 1 1 d .
H52 H 0.9962 0.8149 1.2572 0.028 Uiso 1 1 calc R
C53 C 0.9732(2) 0.9213(3) 1.1963(4) 0.0242(11) Uani 1 1 d .
C54 C 0.9249(2) 0.9652(3) 1.1612(4) 0.0245(11) Uani 1 1 d .
H54 H 0.9320 1.0178 1.1380 0.029 Uiso 1 1 calc R
C55 C 0.8661(2) 0.9341(3) 1.1589(4) 0.0215(10) Uani 1 1 d .
C56 C 0.8949(3) 0.7258(4) 1.2656(5) 0.0362(15) Uani 1 1 d .
H56A H 0.8557 0.7235 1.2981 0.054 Uiso 1 1 calc GR
H56B H 0.9274 0.7113 1.3094 0.054 Uiso 1 1 calc GR
H56C H 0.8947 0.6881 1.2128 0.054 Uiso 1 1 calc GR
C57 C 1.0367(2) 0.9556(4) 1.1969(4) 0.0343(13) Uani 1 1 d .
H57A H 1.0367 1.0070 1.2303 0.052 Uiso 1 1 calc GR
H57B H 1.0505 0.9639 1.1322 0.052 Uiso 1 1 calc GR
H57C H 1.0642 0.9181 1.2287 0.052 Uiso 1 1 calc GR
C58 C 0.8137(3) 0.9822(4) 1.1241(5) 0.0315(14) Uani 1 1 d .
H58A H 0.7912 0.9511 1.0772 0.047 Uiso 1 1 calc GR
H58B H 0.8286 1.0319 1.0955 0.047 Uiso 1 1 calc GR
H58C H 0.7868 0.9952 1.1768 0.047 Uiso 1 1 calc GR
Ag1 Ag 0.82386(2) 0.65207(3) 0.49678(6) 0.04004(11) Uani 1 1 d .
Cl1 Cl 0.92005(9) 0.63333(12) 0.55939(17) 0.0584(5) Uani 1 1 d .
Cl2 Cl 0.72780(7) 0.66836(10) 0.43076(14) 0.0459(4) Uani 1 1 d .

loop_
_atom_site_aniso_label
_atom_site_aniso_U_11
_atom_site_aniso_U_22
_atom_site_aniso_U_33
_atom_site_aniso_U_23
_atom_site_aniso_U_13
_atom_site_aniso_U_12
Au1 0.01444(7) 0.02069(8) 0.01438(7) -0.00128(14) 0.00343(10) -0.00115(5)
O1 0.028(2) 0.055(3) 0.026(2) 0.0161(19) 0.0031(17) 0.014(2)
O2 0.0194(18) 0.040(3) 0.028(2) 0.0053(17) 0.0038(15) 0.0081(16)
O3 0.0207(18) 0.041(2) 0.028(2) -0.0083(17) 0.0051(16) -0.0094(16)
O4 0.029(2) 0.054(3) 0.029(2) -0.015(2) 0.0027(17) -0.013(2)
N1 0.015(2) 0.025(3) 0.019(2) 0.0016(17) 0.0042(16) 0.0015(18)
N2 0.0163(19) 0.021(2) 0.016(2) -0.0004(16) 0.0029(16) 0.0011(15)
N3 0.0149(18) 0.020(2) 0.0138(18) -0.0007(15) 0.0020(15) -0.0024(15)
N4 0.016(2) 0.021(2) 0.0148(19) -0.0018(17) 0.0027(16) -0.0030(18)
C1 0.018(2) 0.019(2) 0.019(2) -0.0023(19) 0.0021(18) -0.0020(18)
C2 0.019(2) 0.024(3) 0.014(2) 0.000(2) 0.0059(19) 0.001(2)
C3 0.024(2) 0.027(3) 0.018(2) 0.001(2) 0.0036(19) 0.004(2)
C4 0.023(2) 0.025(3) 0.019(2) -0.0015(19) 0.0058(19) 0.000(2)
C5 0.033(2) 0.034(3) 0.021(3) 0.004(3) 0.010(3) 0.0050(19)
C6 0.040(3) 0.035(3) 0.019(2) 0.003(2) 0.008(2) 0.000(3)
C7 0.033(2) 0.033(2) 0.025(2) -0.009(4) 0.010(4) -0.0028(18)
C8 0.025(2) 0.025(3) 0.024(3) -0.005(2) 0.008(2) -0.001(2)
C9 0.023(2) 0.019(3) 0.019(2) -0.0023(19) 0.0056(19) 0.0004(19)
C10 0.018(2) 0.022(2) 0.018(2) -0.0038(19) 0.0029(18) 0.0010(18)
C11 0.020(2) 0.020(2) 0.015(2) -0.0028(18) 0.0024(18) 0.001(2)
C12 0.016(2) 0.024(3) 0.018(2) 0.004(2) 0.0054(19) 0.003(2)
C13 0.019(2) 0.022(3) 0.022(2) 0.005(2) 0.0042(18) 0.0009(19)
C14 0.023(2) 0.024(3) 0.027(3) 0.003(2) 0.008(2) 0.002(2)
C15 0.020(2) 0.031(3) 0.026(3) 0.006(2) 0.007(2) 0.007(2)
C16 0.015(2) 0.036(3) 0.028(3) 0.006(2) 0.0012(19) 0.000(2)
C17 0.020(3) 0.026(3) 0.021(3) 0.000(2) -0.001(2) 0.002(2)
C18 0.019(3) 0.026(3) 0.039(3) -0.003(2) 0.003(3) -0.004(2)
C19 0.025(3) 0.045(4) 0.046(4) 0.012(3) 0.005(3) 0.013(3)
C20 0.031(3) 0.040(4) 0.049(4) -0.019(3) -0.004(3) 0.003(3)
C21 0.017(2) 0.021(2) 0.017(2) 0.0033(18) 0.0052(18) 0.0034(18)
C22 0.028(3) 0.021(3) 0.026(3) 0.004(2) 0.005(2) -0.001(2)
C23 0.034(2) 0.020(2) 0.033(3) 0.007(4) 0.002(4) 0.0016(17)
C24 0.022(2) 0.036(3) 0.025(3) 0.011(2) 0.001(2) 0.005(2)
C25 0.021(2) 0.033(3) 0.021(2) 0.002(2) -0.0014(19) 0.000(2)
C26 0.0172(17) 0.023(2) 0.024(3) 0.005(3) 0.004(3) 0.0021(15)
C27 0.058(4) 0.026(3) 0.034(3) -0.005(2) -0.005(3) -0.004(3)
C28 0.044(4) 0.041(4) 0.036(3) 0.019(3) -0.005(3) 0.005(3)
C29 0.026(2) 0.025(2) 0.026(3) -0.002(3) -0.003(3) 0.0014(17)
C30 0.016(2) 0.019(3) 0.016(2) -0.0001(18) 0.0009(17) -0.0027(17)
C31 0.018(2) 0.021(3) 0.015(2) -0.0015(19) 0.0031(18) -0.0009(19)
C32 0.018(2) 0.025(3) 0.019(2) 0.0007(19) 0.0032(18) 0.0028(19)
C33 0.025(2) 0.023(3) 0.017(2) 0.0038(19) 0.0051(18) 0.004(2)
C34 0.027(3) 0.024(3) 0.025(3) 0.006(2) 0.009(2) 0.005(2)
C35 0.039(2) 0.028(2) 0.026(3) 0.001(3) 0.020(4) 0.014(2)
C36 0.051(4) 0.034(3) 0.023(3) -0.005(2) 0.006(3) 0.014(3)
C37 0.041(3) 0.032(3) 0.019(4) -0.005(3) 0.001(2) 0.002(2)
C38 0.029(3) 0.021(3) 0.019(2) -0.001(2) 0.004(2) 0.006(2)
C39 0.025(2) 0.031(3) 0.016(2) -0.006(2) 0.0026(19) -0.003(2)
C40 0.017(2) 0.025(3) 0.016(2) -0.003(2) 0.0005(19) -0.002(2)
C41 0.014(2) 0.025(2) 0.014(2) -0.0032(19) 0.0020(17) -0.0046(18)
C42 0.0195(19) 0.021(2) 0.014(4) 0.001(2) 0.000(2) -0.0006(15)
C43 0.022(2) 0.030(3) 0.016(2) 0.002(2) -0.0046(19) -0.001(2)
C44 0.023(2) 0.030(3) 0.018(2) -0.006(2) -0.0018(19) -0.001(2)
C45 0.0261(19) 0.022(2) 0.024(3) -0.005(3) -0.002(3) -0.0005(16)
C46 0.020(2) 0.023(3) 0.021(2) 0.001(2) -0.0027(18) -0.0009(19)
C47 0.029(2) 0.020(2) 0.025(3) 0.005(2) -0.001(3) -0.0014(17)
C48 0.040(3) 0.041(4) 0.030(3) -0.015(3) -0.009(3) -0.001(3)
C49 0.042(3) 0.026(3) 0.028(3) 0.001(2) -0.009(2) -0.001(2)
C50 0.017(2) 0.023(3) 0.018(2) -0.0036(19) 0.0015(18) -0.0027(19)
C51 0.025(3) 0.026(3) 0.017(3) -0.002(2) 0.002(2) -0.003(2)
C52 0.018(2) 0.029(3) 0.022(2) -0.001(2) -0.0008(19) 0.000(2)
C53 0.020(2) 0.034(3) 0.019(2) -0.006(2) 0.0037(19) -0.010(2)
C54 0.031(3) 0.020(3) 0.023(3) -0.003(2) 0.005(2) -0.008(2)
C55 0.025(2) 0.021(3) 0.018(2) -0.0040(19) 0.001(2) -0.002(2)
C56 0.030(3) 0.031(4) 0.048(4) 0.014(3) -0.002(3) 0.000(2)
C57 0.021(3) 0.047(4) 0.034(3) -0.003(3) 0.004(2) -0.016(2)
C58 0.028(3) 0.032(4) 0.035(3) 0.003(3) -0.002(2) 0.003(3)
Ag1 0.0400(2) 0.0387(2) 0.0415(3) -0.0039(4) -0.0003(3) 0.00021(16)
Cl1 0.0446(9) 0.0522(11) 0.0783(14) -0.0079(10) -0.0174(9) -0.0013(8)
Cl2 0.0417(8) 0.0331(8) 0.0628(11) 0.0016(7) -0.0070(8) 0.0047(7)

loop_
_atom_type_symbol
_atom_type_description
_atom_type_scat_dispersion_real
_atom_type_scat_dispersion_imag
_atom_type_scat_source
C C 0.0033 0.0016 'International Tables Vol C Tables 4.2.6.8 and 6.1.1.4'
H H 0.0000 0.0000 'International Tables Vol C Tables 4.2.6.8 and 6.1.1.4'
N N 0.0061 0.0033 'International Tables Vol C Tables 4.2.6.8 and 6.1.1.4'
O O 0.0106 0.0060 'International Tables Vol C Tables 4.2.6.8 and 6.1.1.4'
Cl Cl 0.1484 0.1585 'International Tables Vol C Tables 4.2.6.8 and 6.1.1.4'
Ag Ag -0.8971 1.1015 'International Tables Vol C Tables 4.2.6.8 and 6.1.1.4'
Au Au -2.0133 8.8022 'International Tables Vol C Tables 4.2.6.8 and 6.1.1.4'

loop_
_geom_angle_atom_site_label_1
_geom_angle_atom_site_label_2
_geom_angle_atom_site_label_3
_geom_angle
C30 Au1 C1 172.87(19)
C1 N1 C2 109.7(4)
C1 N1 C12 122.8(4)
C2 N1 C12 127.0(4)
C1 N2 C11 109.7(4)
C1 N2 C21 120.6(4)
C11 N2 C21 129.3(4)
C30 N3 C31 110.0(4)
C30 N3 C41 119.6(4)
C31 N3 C41 130.2(4)
C30 N4 C40 110.2(4)
C30 N4 C50 122.3(4)
C40 N4 C50 127.5(4)
N1 C1 Au1 126.4(4)
N1 C1 N2 106.4(4)
N2 C1 Au1 126.1(4)
N1 C2 C3 128.5(5)
C11 C2 N1 106.9(4)
C11 C2 C3 124.5(5)
O1 C3 C2 122.9(5)
O1 C3 C4 123.4(5)
C2 C3 C4 113.6(4)
C5 C4 C3 118.5(5)
C5 C4 C9 119.8(5)
C9 C4 C3 121.6(5)
C4 C5 H5 119.8
C4 C5 C6 120.4(5)
C6 C5 H5 119.8
C5 C6 H6 119.9
C7 C6 C5 120.1(6)
C7 C6 H6 119.9
C6 C7 H7 119.7
C6 C7 C8 120.6(5)
C8 C7 H7 119.7
C7 C8 H8 120.2
C9 C8 C7 119.6(5)
C9 C8 H8 120.2
C4 C9 C10 122.1(4)
C8 C9 C4 119.5(5)
C8 C9 C10 118.4(5)
O2 C10 C9 123.5(5)
O2 C10 C11 122.5(5)
C11 C10 C9 114.0(4)
N2 C11 C10 129.0(5)
C2 C11 N2 107.2(4)
C2 C11 C10 123.6(5)
C13 C12 N1 117.3(5)
C17 C12 N1 118.7(5)
C17 C12 C13 124.0(5)
C12 C13 C14 117.0(5)
C12 C13 C18 121.8(5)
C14 C13 C18 121.2(5)
C13 C14 H14 119.5
C15 C14 C13 121.1(5)
C15 C14 H14 119.5
C14 C15 C19 119.8(5)
C16 C15 C14 119.4(5)
C16 C15 C19 120.8(5)
C15 C16 H16 119.1
C15 C16 C17 121.7(5)
C17 C16 H16 119.1
C12 C17 C16 116.8(5)
C12 C17 C20 122.5(5)
C16 C17 C20 120.6(5)
C13 C18 H18A 109.5
C13 C18 H18B 109.5
C13 C18 H18C 109.5
H18A C18 H18B 109.5
H18A C18 H18C 109.5
H18B C18 H18C 109.5
C15 C19 H19A 109.5
C15 C19 H19B 109.5
C15 C19 H19C 109.5
H19A C19 H19B 109.5
H19A C19 H19C 109.5
H19B C19 H19C 109.5
C17 C20 H20A 109.5
C17 C20 H20B 109.5
C17 C20 H20C 109.5
H20A C20 H20B 109.5
H20A C20 H20C 109.5
H20B C20 H20C 109.5
C22 C21 N2 118.2(4)
C26 C21 N2 118.3(4)
C26 C21 C22 123.3(5)
C21 C22 C27 121.8(5)
C23 C22 C21 116.3(5)
C23 C22 C27 121.9(5)
C22 C23 H23 118.8
C22 C23 C24 122.4(5)
C24 C23 H23 118.8
C23 C24 C28 120.0(5)
C25 C24 C23 118.6(5)
C25 C24 C28 121.4(5)
C24 C25 H25 119.0
C24 C25 C26 122.1(5)
C26 C25 H25 119.0
C21 C26 C29 120.9(7)
C25 C26 C21 117.2(4)
C25 C26 C29 121.8(7)
C22 C27 H27A 109.5
C22 C27 H27B 109.5
C22 C27 H27C 109.5
H27A C27 H27B 109.5
H27A C27 H27C 109.5
H27B C27 H27C 109.5
C24 C28 H28A 109.5
C24 C28 H28B 109.5
C24 C28 H28C 109.5
H28A C28 H28B 109.5
H28A C28 H28C 109.5
H28B C28 H28C 109.5
C26 C29 H29A 109.5
C26 C29 H29B 109.5
C26 C29 H29C 109.5
H29A C29 H29B 109.5
H29A C29 H29C 109.5
H29B C29 H29C 109.5
N3 C30 Au1 125.6(3)
N3 C30 N4 105.9(4)
N4 C30 Au1 127.6(3)
N3 C31 C32 129.7(5)
C40 C31 N3 107.0(4)
C40 C31 C32 123.3(5)
O3 C32 C31 122.7(5)
O3 C32 C33 123.1(5)
C31 C32 C33 114.1(4)
C34 C33 C32 118.5(5)
C34 C33 C38 119.4(5)
C38 C33 C32 122.1(4)
C33 C34 H34 120.0
C33 C34 C35 120.0(5)
C35 C34 H34 120.0
C34 C35 H35 120.2
C36 C35 C34 119.7(5)
C36 C35 H35 120.2
C35 C36 H36 119.5
C37 C36 C35 121.0(6)
C37 C36 H36 119.5
C36 C37 H37 120.0
C36 C37 C38 120.0(6)
C38 C37 H37 120.0
C33 C38 C37 119.9(5)
C33 C38 C39 122.4(5)
C37 C38 C39 117.6(5)
O4 C39 C38 124.2(5)
O4 C39 C40 122.3(5)
C40 C39 C38 113.4(4)
N4 C40 C39 128.7(5)
C31 C40 N4 106.9(4)
C31 C40 C39 124.3(5)
C42 C41 N3 116.8(5)
C46 C41 N3 118.7(4)
C46 C41 C42 124.1(5)
C41 C42 C43 116.5(4)
C41 C42 C47 122.1(6)
C43 C42 C47 121.3(6)
C42 C43 H43 119.2
C44 C43 C42 121.6(5)
C44 C43 H43 119.2
C43 C44 C45 119.7(5)
C43 C44 C48 121.2(5)
C45 C44 C48 119.1(5)
C44 C45 H45 119.8
C44 C45 C46 120.4(5)
C46 C45 H45 119.8
C41 C46 C45 117.6(5)
C41 C46 C49 122.1(5)
C45 C46 C49 120.2(5)
C42 C47 H47A 109.5
C42 C47 H47B 109.5
C42 C47 H47C 109.5
H47A C47 H47B 109.5
H47A C47 H47C 109.5
H47B C47 H47C 109.5
C44 C48 H48A 109.5
C44 C48 H48B 109.5
C44 C48 H48C 109.5
H48A C48 H48B 109.5
H48A C48 H48C 109.5
H48B C48 H48C 109.5
C46 C49 H49A 109.5
C46 C49 H49B 109.5
C46 C49 H49C 109.5
H49A C49 H49B 109.5
H49A C49 H49C 109.5
H49B C49 H49C 109.5
C51 C50 N4 118.8(5)
C51 C50 C55 123.6(5)
C55 C50 N4 117.6(4)
C50 C51 C52 117.9(5)
C50 C51 C56 121.4(5)
C52 C51 C56 120.6(5)
C51 C52 H52 119.7
C53 C52 C51 120.5(5)
C53 C52 H52 119.7
C52 C53 C57 119.3(5)
C54 C53 C52 119.7(5)
C54 C53 C57 120.9(5)
C53 C54 H54 119.1
C53 C54 C55 121.8(5)
C55 C54 H54 119.1
C50 C55 C58 121.7(5)
C54 C55 C50 116.4(5)
C54 C55 C58 121.9(5)
C51 C56 H56A 109.5
C51 C56 H56B 109.5
C51 C56 H56C 109.5
H56A C56 H56B 109.5
H56A C56 H56C 109.5
H56B C56 H56C 109.5
C53 C57 H57A 109.5
C53 C57 H57B 109.5
C53 C57 H57C 109.5
H57A C57 H57B 109.5
H57A C57 H57C 109.5
H57B C57 H57C 109.5
C55 C58 H58A 109.5
C55 C58 H58B 109.5
C55 C58 H58C 109.5
H58A C58 H58B 109.5
H58A C58 H58C 109.5
H58B C58 H58C 109.5
Cl1 Ag1 Cl2 178.46(8)

loop_
_geom_bond_atom_site_label_1
_geom_bond_atom_site_label_2
_geom_bond_distance
Au1 C1 2.012(5)
Au1 C30 2.009(5)
O1 C3 1.217(6)
O2 C10 1.219(6)
O3 C32 1.221(6)
O4 C39 1.207(6)
N1 C1 1.347(6)
N1 C2 1.397(6)
N1 C12 1.460(6)
N2 C1 1.359(6)
N2 C11 1.387(7)
N2 C21 1.447(6)
N3 C30 1.356(6)
N3 C31 1.378(6)
N3 C41 1.451(6)
N4 C30 1.360(6)
N4 C40 1.371(6)
N4 C50 1.451(6)
C2 C3 1.466(7)
C2 C11 1.350(7)
C3 C4 1.507(7)
C4 C5 1.378(9)
C4 C9 1.408(7)
C5 H5 0.9500
C5 C6 1.379(8)
C6 H6 0.9500
C6 C7 1.368(9)
C7 H7 0.9500
C7 C8 1.396(10)
C8 H8 0.9500
C8 C9 1.381(7)
C9 C10 1.496(7)
C10 C11 1.469(7)
C12 C13 1.394(8)
C12 C17 1.381(8)
C13 C14 1.401(7)
C13 C18 1.504(8)
C14 H14 0.9500
C14 C15 1.389(8)
C15 C16 1.388(9)
C15 C19 1.519(7)
C16 H16 0.9500
C16 C17 1.396(7)
C17 C20 1.493(8)
C18 H18A 0.9800
C18 H18B 0.9800
C18 H18C 0.9800
C19 H19A 0.9800
C19 H19B 0.9800
C19 H19C 0.9800
C20 H20A 0.9800
C20 H20B 0.9800
C20 H20C 0.9800
C21 C22 1.408(7)
C21 C26 1.398(10)
C22 C23 1.384(9)
C22 C27 1.494(8)
C23 H23 0.9500
C23 C24 1.404(9)
C24 C25 1.379(8)
C24 C28 1.518(8)
C25 H25 0.9500
C25 C26 1.390(10)
C26 C29 1.501(6)
C27 H27A 0.9800
C27 H27B 0.9800
C27 H27C 0.9800
C28 H28A 0.9800
C28 H28B 0.9800
C28 H28C 0.9800
C29 H29A 0.9800
C29 H29B 0.9800
C29 H29C 0.9800
C31 C32 1.468(7)
C31 C40 1.365(7)
C32 C33 1.493(7)
C33 C34 1.392(7)
C33 C38 1.398(8)
C34 H34 0.9500
C34 C35 1.403(10)
C35 H35 0.9500
C35 C36 1.379(9)
C36 H36 0.9500
C36 C37 1.369(8)
C37 H37 0.9500
C37 C38 1.399(9)
C38 C39 1.499(7)
C39 C40 1.465(7)
C41 C42 1.392(8)
C41 C46 1.370(8)
C42 C43 1.410(8)
C42 C47 1.502(6)
C43 H43 0.9500
C43 C44 1.371(8)
C44 C45 1.401(8)
C44 C48 1.501(7)
C45 H45 0.9500
C45 C46 1.407(8)
C46 C49 1.511(7)
C47 H47A 0.9800
C47 H47B 0.9800
C47 H47C 0.9800
C48 H48A 0.9800
C48 H48B 0.9800
C48 H48C 0.9800
C49 H49A 0.9800
C49 H49B 0.9800
C49 H49C 0.9800
C50 C51 1.381(7)
C50 C55 1.402(8)
C51 C52 1.395(7)
C51 C56 1.522(8)
C52 H52 0.9500
C52 C53 1.394(8)
C53 C54 1.384(8)
C53 C57 1.513(7)
C54 H54 0.9500
C54 C55 1.397(7)
C55 C58 1.490(8)
C56 H56A 0.9800
C56 H56B 0.9800
C56 H56C 0.9800
C57 H57A 0.9800
C57 H57B 0.9800
C57 H57C 0.9800
C58 H58A 0.9800
C58 H58B 0.9800
C58 H58C 0.9800
Ag1 Cl1 2.3210(19)
Ag1 Cl2 2.3325(17)

loop_
_geom_torsion_atom_site_label_1
_geom_torsion_atom_site_label_2
_geom_torsion_atom_site_label_3
_geom_torsion_atom_site_label_4
_geom_torsion
O1 C3 C4 C5 2.5(9)
O1 C3 C4 C9 -179.8(5)
O2 C10 C11 N2 7.3(9)
O2 C10 C11 C2 -177.7(5)
O3 C32 C33 C34 -2.3(8)
O3 C32 C33 C38 175.9(5)
O4 C39 C40 N4 -4.6(9)
O4 C39 C40 C31 178.0(6)
N1 C2 C3 O1 -5.5(9)
N1 C2 C3 C4 171.8(5)
N1 C2 C11 N2 0.2(6)
N1 C2 C11 C10 -175.7(5)
N1 C12 C13 C14 -177.5(4)
N1 C12 C13 C18 3.2(7)
N1 C12 C17 C16 177.6(5)
N1 C12 C17 C20 -1.0(8)
N2 C21 C22 C23 -173.0(5)
N2 C21 C22 C27 6.6(7)
N2 C21 C26 C25 172.0(5)
N2 C21 C26 C29 -7.2(8)
N3 C31 C32 O3 4.3(9)
N3 C31 C32 C33 -173.8(5)
N3 C31 C40 N4 0.4(6)
N3 C31 C40 C39 178.3(5)
N3 C41 C42 C43 171.1(4)
N3 C41 C42 C47 -5.0(7)
N3 C41 C46 C45 -171.2(4)
N3 C41 C46 C49 7.1(7)
N4 C50 C51 C52 179.8(4)
N4 C50 C51 C56 -0.8(8)
N4 C50 C55 C54 -178.8(4)
N4 C50 C55 C58 3.0(7)
C1 N1 C2 C3 -176.9(5)
C1 N1 C2 C11 1.2(6)
C1 N1 C12 C13 83.1(6)
C1 N1 C12 C17 -94.8(6)
C1 N2 C11 C2 -1.6(6)
C1 N2 C11 C10 174.1(5)
C1 N2 C21 C22 96.8(6)
C1 N2 C21 C26 -78.0(6)
C2 N1 C1 Au1 166.1(4)
C2 N1 C1 N2 -2.2(6)
C2 N1 C12 C13 -88.1(6)
C2 N1 C12 C17 94.0(7)
C2 C3 C4 C5 -174.8(5)
C2 C3 C4 C9 2.9(7)
C3 C2 C11 N2 178.4(5)
C3 C2 C11 C10 2.4(9)
C3 C4 C5 C6 176.3(5)
C3 C4 C9 C8 -175.9(5)
C3 C4 C9 C10 3.4(8)
C4 C5 C6 C7 -0.2(10)
C4 C9 C10 O2 174.9(5)
C4 C9 C10 C11 -6.8(7)
C5 C4 C9 C8 1.8(8)
C5 C4 C9 C10 -179.0(5)
C5 C6 C7 C8 1.5(9)
C6 C7 C8 C9 -1.1(9)
C7 C8 C9 C4 -0.5(8)
C7 C8 C9 C10 -179.8(5)
C8 C9 C10 O2 -5.8(8)
C8 C9 C10 C11 172.5(5)
C9 C4 C5 C6 -1.4(9)
C9 C10 C11 N2 -171.0(5)
C9 C10 C11 C2 4.0(7)
C11 N2 C1 Au1 -166.0(4)
C11 N2 C1 N1 2.3(6)
C11 N2 C21 C22 -91.1(6)
C11 N2 C21 C26 94.2(6)
C11 C2 C3 O1 176.8(6)
C11 C2 C3 C4 -5.9(8)
C12 N1 C1 Au1 -6.4(7)
C12 N1 C1 N2 -174.7(5)
C12 N1 C2 C3 -4.7(9)
C12 N1 C2 C11 173.4(5)
C12 C13 C14 C15 -0.2(8)
C13 C12 C17 C16 -0.2(8)
C13 C12 C17 C20 -178.8(6)
C13 C14 C15 C16 0.0(8)
C13 C14 C15 C19 179.5(5)
C14 C15 C16 C17 0.1(8)
C15 C16 C17 C12 0.0(8)
C15 C16 C17 C20 178.6(6)
C17 C12 C13 C14 0.3(8)
C17 C12 C13 C18 -179.0(5)
C18 C13 C14 C15 179.1(5)
C19 C15 C16 C17 -179.4(5)
C21 N2 C1 Au1 7.5(7)
C21 N2 C1 N1 175.8(4)
C21 N2 C11 C2 -174.4(5)
C21 N2 C11 C10 1.3(9)
C21 C22 C23 C24 1.8(8)
C22 C21 C26 C25 -2.5(8)
C22 C21 C26 C29 178.4(5)
C22 C23 C24 C25 -3.8(8)
C22 C23 C24 C28 174.6(5)
C23 C24 C25 C26 2.7(8)
C24 C25 C26 C21 0.3(9)
C24 C25 C26 C29 179.4(5)
C26 C21 C22 C23 1.4(8)
C26 C21 C22 C27 -179.0(6)
C27 C22 C23 C24 -177.8(5)
C28 C24 C25 C26 -175.7(6)
C30 N3 C31 C32 178.4(5)
C30 N3 C31 C40 -0.9(6)
C30 N3 C41 C42 -84.1(6)
C30 N3 C41 C46 89.3(6)
C30 N4 C40 C31 0.3(6)
C30 N4 C40 C39 -177.5(5)
C30 N4 C50 C51 -87.2(6)
C30 N4 C50 C55 91.9(6)
C31 N3 C30 Au1 -168.5(4)
C31 N3 C30 N4 1.1(6)
C31 N3 C41 C42 90.9(6)
C31 N3 C41 C46 -95.6(6)
C31 C32 C33 C34 175.8(5)
C31 C32 C33 C38 -5.9(7)
C32 C31 C40 N4 -179.0(5)
C32 C31 C40 C39 -1.1(9)
C32 C33 C34 C35 178.2(5)
C32 C33 C38 C37 -178.0(5)
C32 C33 C38 C39 2.3(8)
C33 C34 C35 C36 0.3(9)
C33 C38 C39 O4 -178.6(6)
C33 C38 C39 C40 2.2(8)
C34 C33 C38 C37 0.2(8)
C34 C33 C38 C39 -179.5(5)
C34 C35 C36 C37 -0.7(9)
C35 C36 C37 C38 0.8(10)
C36 C37 C38 C33 -0.6(9)
C36 C37 C38 C39 179.2(5)
C37 C38 C39 O4 1.7(9)
C37 C38 C39 C40 -177.5(5)
C38 C33 C34 C35 -0.1(8)
C38 C39 C40 N4 174.5(5)
C38 C39 C40 C31 -2.9(8)
C40 N4 C30 Au1 168.5(4)
C40 N4 C30 N3 -0.8(6)
C40 N4 C50 C51 92.9(7)
C40 N4 C50 C55 -88.0(6)
C40 C31 C32 O3 -176.4(5)
C40 C31 C32 C33 5.4(7)
C41 N3 C30 Au1 7.5(6)
C41 N3 C30 N4 177.1(4)
C41 N3 C31 C32 3.0(9)
C41 N3 C31 C40 -176.4(5)
C41 C42 C43 C44 0.3(8)
C42 C41 C46 C45 1.8(8)
C42 C41 C46 C49 -179.9(5)
C42 C43 C44 C45 1.4(8)
C42 C43 C44 C48 -177.8(5)
C43 C44 C45 C46 -1.7(8)
C44 C45 C46 C41 0.1(8)
C44 C45 C46 C49 -178.2(5)
C46 C41 C42 C43 -2.0(8)
C46 C41 C42 C47 -178.1(5)
C47 C42 C43 C44 176.5(5)
C48 C44 C45 C46 177.6(5)
C50 N4 C30 Au1 -11.4(7)
C50 N4 C30 N3 179.2(4)
C50 N4 C40 C31 -179.8(5)
C50 N4 C40 C39 2.5(9)
C50 C51 C52 C53 -1.8(8)
C51 C50 C55 C54 0.3(8)
C51 C50 C55 C58 -177.9(5)
C51 C52 C53 C54 1.8(8)
C51 C52 C53 C57 -178.0(5)
C52 C53 C54 C55 -0.7(8)
C53 C54 C55 C50 -0.4(8)
C53 C54 C55 C58 177.9(5)
C55 C50 C51 C52 0.7(8)
C55 C50 C51 C56 -179.8(5)
C56 C51 C52 C53 178.8(5)
C57 C53 C54 C55 179.2(5)

loop_
_twin_individual_id
_twin_individual_mass_fraction_refined
1 0.590(5)
2 0.410(5)

loop_
_publcif_info_exptl_table_extra_item
sin_theta_over_lambda_max
